data_4037169
loop_
_publ_author_name
'Saravanan, Velu'
'Mageshwaran, Thiyagarajan'
'Mohanakrishnan, Arasambattu K.'

_publ_section_title
;
 Synthesis of Cyclo[b]fused Carbazoles via SnCl4-Mediated Domino Reaction
 of 2-Indolylmethylpivalates with Arenes and Heteroarenes.
;
_journal_issue 18
_journal_name_full 'The Journal of organic chemistry'
_journal_page_first 8633
_journal_page_last 8646
_journal_paper_doi 10.1021/acs.joc.6b01646
_journal_volume 81
_journal_year 2016
_chemical_formula_moiety 'C42 H25 N O4 S'
_chemical_formula_sum 'C42 H25 N O4 S'
_chemical_formula_weight 639.69
_space_group_IT_number 61
_space_group_name_Hall '-P 2ac 2ab'
_space_group_name_H-M_alt 'P b c a'
_symmetry_cell_setting orthorhombic
_symmetry_space_group_name_H-M 'P b c a'
_atom_sites_solution_hydrogens geom
_atom_sites_solution_primary direct
_atom_sites_solution_secondary difmap
_audit_creation_method SHELXL-97
_cell_angle_alpha 90.00
_cell_angle_beta 90.00
_cell_angle_gamma 90.00
_cell_formula_units_Z 16
_cell_length_a 23.3663(14)
_cell_length_b 15.2047(10)
_cell_length_c 34.530(3)
_cell_measurement_reflns_used 10729
_cell_measurement_temperature 296(2)
_cell_measurement_theta_max 24.96
_cell_measurement_theta_min 2.38
_cell_volume 12267.7(15)
_computing_structure_refinement 'SHELXL-97 (Sheldrick, 1997)'
_computing_structure_solution 'SHELXS-97 (Sheldrick, 1990)'
_diffrn_ambient_temperature 296(2)
_diffrn_measured_fraction_theta_full 0.998
_diffrn_measured_fraction_theta_max 0.998
_diffrn_measurement_device_type 'Bruker Kappa ApexII CCD diffractometer'
_diffrn_measurement_method '\w & \f scans'
_diffrn_radiation_monochromator graphite
_diffrn_radiation_source 'fine-focus sealed tube'
_diffrn_radiation_type MoK\a
_diffrn_radiation_wavelength 0.71073
_diffrn_reflns_av_R_equivalents 0.0528
_diffrn_reflns_av_sigmaI/netI 0.0259
_diffrn_reflns_limit_h_max 27
_diffrn_reflns_limit_h_min -27
_diffrn_reflns_limit_k_max 18
_diffrn_reflns_limit_k_min -18
_diffrn_reflns_limit_l_max 40
_diffrn_reflns_limit_l_min -40
_diffrn_reflns_number 179772
_diffrn_reflns_theta_full 24.96
_diffrn_reflns_theta_max 24.96
_diffrn_reflns_theta_min 2.38
_exptl_absorpt_coefficient_mu 0.154
_exptl_absorpt_correction_T_max 0.962
_exptl_absorpt_correction_T_min 0.948
_exptl_absorpt_correction_type multi-scan
_exptl_absorpt_process_details 'SADABS (Bruker, 2008)'
_exptl_crystal_colour colourless
_exptl_crystal_density_diffrn 1.385
_exptl_crystal_density_method 'not measured'
_exptl_crystal_description block
_exptl_crystal_F_000 5312
_exptl_crystal_size_max 0.35
_exptl_crystal_size_mid 0.30
_exptl_crystal_size_min 0.25
_refine_diff_density_max 0.309
_refine_diff_density_min -0.334
_refine_diff_density_rms 0.052
_refine_ls_extinction_method none
_refine_ls_goodness_of_fit_ref 1.228
_refine_ls_hydrogen_treatment constr
_refine_ls_matrix_type full
_refine_ls_number_parameters 923
_refine_ls_number_reflns 10729
_refine_ls_number_restraints 140
_refine_ls_restrained_S_all 1.223
_refine_ls_R_factor_all 0.1140
_refine_ls_R_factor_gt 0.0618
_refine_ls_shift/su_max 0.003
_refine_ls_shift/su_mean 0.000
_refine_ls_structure_factor_coef Fsqd
_refine_ls_weighting_details 'calc w=1/[\s^2^(Fo^2^)+(0.0121P)^2^+20.0133P] where P=(Fo^2^+2Fc^2^)/3'
_refine_ls_weighting_scheme calc
_refine_ls_wR_factor_gt 0.1124
_refine_ls_wR_factor_ref 0.1427
_reflns_number_gt 7068
_reflns_number_total 10729
_reflns_threshold_expression >2sigma(I)
_cod_data_source_file jo6b01646_si_004.cif
_cod_data_source_block II
_cod_depositor_comments
;
The following automatic conversions were performed:

data item '_symmetry_cell_setting' value 'Orthorhombic' was changed
to 'orthorhombic' in accordance with the
/home/saulius/struct/COD-crude-data/automatic-downloads/DataCite-retrospective/ACS/depositions/lib/dictionaries/cif_core.dic
dictionary named 'cif_core.dic' version 2.4.2 last updated on
2011-04-26.

Automatic conversion script
Id: cif_fix_values 6909 2019-04-08 15:41:33Z antanas 
;
_cod_original_cell_volume 12267.6(14)
_cod_original_sg_symbol_H-M 'P bca'
_cod_database_code 4037169

loop_
_symmetry_equiv_pos_as_xyz
'x, y, z'
'x+1/2, -y+1/2, -z'
'-x, y+1/2, -z+1/2'
'-x+1/2, -y, z+1/2'
'-x, -y, -z'
'-x-1/2, y-1/2, z'
'x, -y-1/2, z-1/2'
'x-1/2, y, -z-1/2'

loop_
_atom_site_label
_atom_site_type_symbol
_atom_site_fract_x
_atom_site_fract_y
_atom_site_fract_z
_atom_site_U_iso_or_equiv
_atom_site_adp_type
_atom_site_occupancy
_atom_site_symmetry_multiplicity
_atom_site_calc_flag
_atom_site_refinement_flags
_atom_site_disorder_assembly
_atom_site_disorder_group
C8 C 0.40096(15) 0.5085(3) 0.78724(11) 0.0513(10) Uani 1 1 d . A .
C9 C 0.41988(17) 0.4426(3) 0.76308(12) 0.0630(12) Uani 1 1 d . . .
H9 H 0.4582 0.4361 0.7564 0.076 Uiso 1 1 calc R . .
C10 C 0.37844(17) 0.3878(3) 0.74983(12) 0.0578(11) Uani 1 1 d . . .
C19 C 0.33608(19) 0.2811(3) 0.71740(12) 0.0587(11) Uani 1 1 d . . .
C20 C 0.3277(2) 0.2119(3) 0.69240(14) 0.0740(13) Uani 1 1 d . . .
H20 H 0.3578 0.1861 0.6790 0.089 Uiso 1 1 calc R . .
C21 C 0.2723(2) 0.1830(3) 0.68827(13) 0.0745(14) Uani 1 1 d . . .
H21 H 0.2645 0.1366 0.6715 0.089 Uiso 1 1 calc R . .
C22 C 0.2273(2) 0.2218(3) 0.70874(13) 0.0705(13) Uani 1 1 d . . .
H22 H 0.1904 0.2002 0.7058 0.085 Uiso 1 1 calc R . .
C23 C 0.23711(18) 0.2921(3) 0.73340(12) 0.0589(11) Uani 1 1 d . . .
H23 H 0.2069 0.3177 0.7469 0.071 Uiso 1 1 calc R . .
C24 C 0.29256(17) 0.3240(3) 0.73777(11) 0.0524(10) Uani 1 1 d . . .
C11 C 0.32053(15) 0.3944(2) 0.75910(10) 0.0476(9) Uani 1 1 d . . .
C12 C 0.30188(14) 0.4618(2) 0.78392(10) 0.0434(9) Uani 1 1 d . . .
C7 C 0.34291(14) 0.5207(2) 0.79860(10) 0.0437(9) Uani 1 1 d . . .
C6 C 0.34256(14) 0.5950(2) 0.82599(10) 0.0431(9) Uani 1 1 d . . .
C5 C 0.30078(14) 0.6373(2) 0.84913(10) 0.0409(8) Uani 1 1 d . . .
C4 C 0.31964(14) 0.7020(2) 0.87519(10) 0.0438(9) Uani 1 1 d . . .
C42 C 0.29197(15) 0.7561(2) 0.90455(11) 0.0473(9) Uani 1 1 d . . .
C41 C 0.23721(16) 0.7642(3) 0.91987(12) 0.0568(10) Uani 1 1 d . . .
H41 H 0.2069 0.7320 0.9097 0.068 Uiso 1 1 calc R . .
C40 C 0.22872(19) 0.8213(3) 0.95050(13) 0.0656(12) Uani 1 1 d . . .
H40 H 0.1922 0.8264 0.9610 0.079 Uiso 1 1 calc R . .
C39 C 0.2725(2) 0.8708(3) 0.96595(13) 0.0716(13) Uani 1 1 d . . .
H39 H 0.2650 0.9082 0.9867 0.086 Uiso 1 1 calc R . .
C38 C 0.3270(2) 0.8659(3) 0.95127(12) 0.0639(12) Uani 1 1 d . . .
H38 H 0.3568 0.8999 0.9610 0.077 Uiso 1 1 calc R . .
C37 C 0.33499(16) 0.8075(3) 0.92118(11) 0.0511(10) Uani 1 1 d . . .
C3 C 0.37738(16) 0.7261(3) 0.87672(11) 0.0492(10) Uani 1 1 d . . .
C2 C 0.41901(15) 0.6887(3) 0.85460(11) 0.0516(10) Uani 1 1 d . . .
H2 H 0.4572 0.7055 0.8562 0.062 Uiso 1 1 calc R . .
C1 C 0.40037(14) 0.6243(3) 0.82968(11) 0.0471(9) Uani 1 1 d . A .
C25 C 0.23861(14) 0.4643(2) 0.78961(10) 0.0410(8) Uani 1 1 d . . .
C26 C 0.20594(16) 0.5150(3) 0.76520(12) 0.0584(11) Uani 1 1 d . . .
H26 H 0.2238 0.5538 0.7483 0.070 Uiso 1 1 calc R . .
C27 C 0.14709(17) 0.5093(3) 0.76541(14) 0.0712(13) Uani 1 1 d . . .
H27 H 0.1255 0.5441 0.7488 0.085 Uiso 1 1 calc R . .
C28 C 0.12059(17) 0.4523(3) 0.79016(14) 0.0686(13) Uani 1 1 d . . .
H28 H 0.0809 0.4478 0.7902 0.082 Uiso 1 1 calc R . .
C29 C 0.15230(18) 0.4022(3) 0.81464(13) 0.0682(12) Uani 1 1 d . . .
H29 H 0.1340 0.3637 0.8315 0.082 Uiso 1 1 calc R . .
C30 C 0.21139(16) 0.4076(3) 0.81483(12) 0.0548(10) Uani 1 1 d . . .
H30 H 0.2327 0.3732 0.8318 0.066 Uiso 1 1 calc R . .
C31 C 0.23719(14) 0.6247(2) 0.84861(10) 0.0444(9) Uani 1 1 d . . .
C32 C 0.20468(16) 0.6816(3) 0.82665(13) 0.0647(12) Uani 1 1 d . . .
H32 H 0.2224 0.7197 0.8093 0.078 Uiso 1 1 calc R . .
C33 C 0.14563(19) 0.6821(4) 0.83041(15) 0.0820(15) Uani 1 1 d . . .
H33 H 0.1237 0.7201 0.8154 0.098 Uiso 1 1 calc R . .
C34 C 0.11945(18) 0.6265(4) 0.85626(16) 0.0859(17) Uani 1 1 d . . .
H34 H 0.0799 0.6275 0.8591 0.103 Uiso 1 1 calc R . .
C35 C 0.15159(19) 0.5700(3) 0.87780(15) 0.0766(14) Uani 1 1 d . . .
H35 H 0.1336 0.5317 0.8949 0.092 Uiso 1 1 calc R . .
C36 C 0.21050(16) 0.5690(3) 0.87457(12) 0.0589(11) Uani 1 1 d . . .
H36 H 0.2321 0.5310 0.8898 0.071 Uiso 1 1 calc R . .
C8A C 0.32336(14) 0.6527(2) 1.00274(10) 0.0425(8) Uani 1 1 d . . .
C9A C 0.30343(15) 0.5921(2) 0.97640(11) 0.0482(9) Uani 1 1 d . . .
H9A H 0.2652 0.5752 0.9751 0.058 Uiso 1 1 calc R . .
C10A C 0.34424(16) 0.5591(2) 0.95239(10) 0.0456(9) Uani 1 1 d . . .
C19A C 0.38571(17) 0.4762(2) 0.90829(11) 0.0488(9) Uani 1 1 d . . .
C20A C 0.3936(2) 0.4126(3) 0.88051(12) 0.0604(11) Uani 1 1 d . . .
H20A H 0.3634 0.3794 0.8709 0.072 Uiso 1 1 calc R . .
C21A C 0.4488(2) 0.4007(3) 0.86773(13) 0.0666(12) Uani 1 1 d . . .
H21A H 0.4563 0.3583 0.8490 0.080 Uiso 1 1 calc R . .
C22A C 0.49323(19) 0.4505(3) 0.88224(12) 0.0631(11) Uani 1 1 d . . .
H22A H 0.5301 0.4409 0.8730 0.076 Uiso 1 1 calc R . .
C23A C 0.48433(17) 0.5146(3) 0.91027(11) 0.0548(10) Uani 1 1 d . . .
H23A H 0.5147 0.5480 0.9196 0.066 Uiso 1 1 calc R . .
C24A C 0.42916(16) 0.5279(2) 0.92410(10) 0.0455(9) Uani 1 1 d . . .
C11A C 0.40200(15) 0.5838(2) 0.95285(10) 0.0410(8) Uani 1 1 d . . .
C12A C 0.42108(14) 0.6482(2) 0.97884(10) 0.0402(8) Uani 1 1 d . . .
C7A C 0.38032(14) 0.6861(2) 1.00417(10) 0.0387(8) Uani 1 1 d . . .
C6A C 0.38024(14) 0.7571(2) 1.03322(10) 0.0403(8) Uani 1 1 d . . .
C5A C 0.42009(14) 0.8194(2) 1.04659(10) 0.0417(8) Uani 1 1 d . . .
C4A C 0.40122(15) 0.8827(2) 1.07315(10) 0.0461(9) Uani 1 1 d . . .
C42A C 0.42842(16) 0.9557(2) 1.09331(11) 0.0494(9) Uani 1 1 d . . .
C41A C 0.48300(18) 0.9928(3) 1.09493(12) 0.0570(10) Uani 1 1 d . . .
H41A H 0.5127 0.9704 1.0799 0.068 Uiso 1 1 calc R . .
C40A C 0.4919(2) 1.0637(3) 1.11932(13) 0.0670(12) Uani 1 1 d . . .
H40A H 0.5283 1.0884 1.1207 0.080 Uiso 1 1 calc R . .
C39A C 0.4486(2) 1.0990(3) 1.14165(14) 0.0768(14) Uani 1 1 d . . .
H39A H 0.4561 1.1469 1.1576 0.092 Uiso 1 1 calc R . .
C38A C 0.3943(2) 1.0639(3) 1.14052(13) 0.0725(13) Uani 1 1 d . . .
H38A H 0.3648 1.0870 1.1554 0.087 Uiso 1 1 calc R . .
C37A C 0.38587(18) 0.9932(3) 1.11632(13) 0.0603(11) Uani 1 1 d . . .
C3A C 0.34467(17) 0.8828(3) 1.08633(11) 0.0531(10) Uani 1 1 d . . .
C2A C 0.30427(16) 0.8229(3) 1.07461(12) 0.0563(10) Uani 1 1 d . . .
H2A H 0.2668 0.8237 1.0837 0.068 Uiso 1 1 calc R . .
C1A C 0.32362(15) 0.7620(2) 1.04849(11) 0.0461(9) Uani 1 1 d . . .
C25A C 0.48429(14) 0.6659(2) 0.97670(10) 0.0419(8) Uani 1 1 d . . .
C30A C 0.50731(15) 0.7205(2) 0.94882(12) 0.0531(10) Uani 1 1 d . . .
H30A H 0.4831 0.7548 0.9337 0.064 Uiso 1 1 calc R . .
C29A C 0.56574(17) 0.7250(3) 0.94301(12) 0.0598(11) Uani 1 1 d . . .
H29A H 0.5807 0.7627 0.9243 0.072 Uiso 1 1 calc R . .
C28A C 0.60174(16) 0.6735(3) 0.96492(12) 0.0560(10) Uani 1 1 d . . .
H28A H 0.6411 0.6760 0.9609 0.067 Uiso 1 1 calc R . .
C27A C 0.57962(16) 0.6188(3) 0.99253(12) 0.0599(11) Uani 1 1 d . . .
H27A H 0.6040 0.5842 1.0074 0.072 Uiso 1 1 calc R . .
C26A C 0.52125(16) 0.6148(3) 0.99851(11) 0.0522(10) Uani 1 1 d . . .
H26A H 0.5066 0.5774 1.0174 0.063 Uiso 1 1 calc R . .
C31A C 0.48216(15) 0.8254(2) 1.03620(10) 0.0451(9) Uani 1 1 d . . .
C36A C 0.50174(19) 0.8834(3) 1.00837(12) 0.0650(12) Uani 1 1 d . . .
H36A H 0.4758 0.9131 0.9927 0.078 Uiso 1 1 calc R . .
C35A C 0.5601(2) 0.8973(4) 1.00382(15) 0.0824(15) Uani 1 1 d . . .
H35A H 0.5730 0.9359 0.9849 0.099 Uiso 1 1 calc R . .
C34A C 0.5986(2) 0.8549(4) 1.02685(17) 0.0834(16) Uani 1 1 d . . .
H34A H 0.6376 0.8655 1.0241 0.100 Uiso 1 1 calc R . .
C33A C 0.57947(19) 0.7972(3) 1.05381(16) 0.0790(15) Uani 1 1 d . . .
H33A H 0.6057 0.7670 1.0692 0.095 Uiso 1 1 calc R . .
C32A C 0.52168(16) 0.7825(3) 1.05878(12) 0.0579(11) Uani 1 1 d . . .
H32A H 0.5093 0.7431 1.0776 0.069 Uiso 1 1 calc R . .
C13A C 0.28331(15) 0.5858(2) 1.09252(11) 0.0493(9) Uani 1 1 d . . .
C18A C 0.31555(19) 0.5140(3) 1.08204(12) 0.0648(12) Uani 1 1 d . . .
H80 H 0.3144 0.4931 1.0568 0.078 Uiso 1 1 calc R . .
C17A C 0.3494(2) 0.4737(3) 1.10919(14) 0.0763(14) Uani 1 1 d . . .
H81 H 0.3716 0.4253 1.1023 0.092 Uiso 1 1 calc R . .
C16A C 0.3507(2) 0.5044(3) 1.14646(14) 0.0693(12) Uani 1 1 d . . .
H82 H 0.3738 0.4768 1.1647 0.083 Uiso 1 1 calc R . .
C15A C 0.3185(2) 0.5744(3) 1.15692(13) 0.0759(14) Uani 1 1 d . . .
H83 H 0.3196 0.5942 1.1824 0.091 Uiso 1 1 calc R . .
C14A C 0.28398(19) 0.6170(3) 1.13028(12) 0.0646(12) Uani 1 1 d . . .
H84 H 0.2619 0.6652 1.1375 0.077 Uiso 1 1 calc R . .
N1 N 0.43583(12) 0.5713(2) 0.80588(9) 0.0540(8) Uani 1 1 d D . .
N1A N 0.28840(12) 0.6966(2) 1.03051(9) 0.0478(8) Uani 1 1 d . . .
O1 O 0.38884(12) 0.3184(2) 0.72480(9) 0.0698(8) Uani 1 1 d . . .
O4 O 0.38766(11) 0.79084(18) 0.90387(8) 0.0586(7) Uani 1 1 d . . .
O1A O 0.33326(11) 0.49519(17) 0.92488(8) 0.0555(7) Uani 1 1 d . . .
O4A O 0.33438(12) 0.94909(19) 1.11258(9) 0.0679(8) Uani 1 1 d . . .
O3A O 0.21563(11) 0.5761(2) 1.03272(8) 0.0686(8) Uani 1 1 d . . .
O2A O 0.20631(11) 0.7030(2) 1.07679(9) 0.0711(8) Uani 1 1 d . . .
S1A S 0.24105(4) 0.63973(7) 1.05769(3) 0.0557(3) Uani 1 1 d . . .
S1 S 0.49701(19) 0.6063(4) 0.7857(2) 0.085(3) Uani 0.67(4) 1 d PDU A 1
O3 O 0.5252(8) 0.5296(10) 0.7714(7) 0.101(5) Uani 0.67(4) 1 d PDU A 1
O2 O 0.5234(4) 0.6637(9) 0.8134(4) 0.090(4) Uani 0.67(4) 1 d PDU A 1
C13 C 0.4758(4) 0.6705(7) 0.7463(2) 0.053(3) Uani 0.67(4) 1 d PGDU A 1
C14 C 0.4801(7) 0.6284(6) 0.7107(3) 0.071(3) Uani 0.67(4) 1 d PGU A 1
H14 H 0.4953 0.5720 0.7093 0.085 Uiso 0.67(4) 1 calc PR A 1
C15 C 0.4618(7) 0.6707(9) 0.6773(2) 0.080(3) Uani 0.67(4) 1 d PGU A 1
H15 H 0.4647 0.6426 0.6534 0.096 Uiso 0.67(4) 1 calc PR A 1
C16 C 0.4391(4) 0.7551(11) 0.6794(3) 0.076(3) Uani 0.67(4) 1 d PGU A 1
H16 H 0.4268 0.7834 0.6570 0.092 Uiso 0.67(4) 1 calc PR A 1
C17 C 0.4348(6) 0.7972(8) 0.7150(5) 0.074(3) Uani 0.67(4) 1 d PGU A 1
H17 H 0.4196 0.8536 0.7165 0.089 Uiso 0.67(4) 1 calc PR A 1
C18 C 0.4531(7) 0.7549(7) 0.7485(3) 0.068(3) Uani 0.67(4) 1 d PGU A 1
H18 H 0.4502 0.7830 0.7723 0.082 Uiso 0.67(4) 1 calc PR A 1
S1' S 0.4970(3) 0.6088(4) 0.7875(3) 0.042(3) Uani 0.33(4) 1 d PDU A 2
O3' O 0.5301(14) 0.5328(17) 0.7778(12) 0.059(6) Uani 0.33(4) 1 d PDU A 2
O2' O 0.5224(10) 0.6683(15) 0.8146(7) 0.074(7) Uani 0.33(4) 1 d PDU A 2
C13' C 0.4755(10) 0.6600(16) 0.7443(5) 0.056(6) Uani 0.33(4) 1 d PGDU A 2
C14' C 0.4622(14) 0.6272(10) 0.7078(6) 0.064(5) Uani 0.33(4) 1 d PGU A 2
H14' H 0.4667 0.5676 0.7026 0.077 Uiso 0.33(4) 1 calc PR A 2
C15' C 0.4421(14) 0.6834(14) 0.6792(4) 0.062(5) Uani 0.33(4) 1 d PGU A 2
H15' H 0.4332 0.6614 0.6548 0.075 Uiso 0.33(4) 1 calc PR A 2
C16' C 0.4353(9) 0.7725(13) 0.6870(6) 0.060(5) Uani 0.33(4) 1 d PGU A 2
H16' H 0.4218 0.8101 0.6678 0.072 Uiso 0.33(4) 1 calc PR A 2
C17' C 0.4486(12) 0.8053(11) 0.7234(7) 0.058(5) Uani 0.33(4) 1 d PGU A 2
H17' H 0.4440 0.8649 0.7286 0.069 Uiso 0.33(4) 1 calc PR A 2
C18' C 0.4687(12) 0.7491(16) 0.7521(4) 0.056(5) Uani 0.33(4) 1 d PGU A 2
H18' H 0.4776 0.7711 0.7765 0.067 Uiso 0.33(4) 1 calc PR A 2

loop_
_atom_site_aniso_label
_atom_site_aniso_U_11
_atom_site_aniso_U_22
_atom_site_aniso_U_33
_atom_site_aniso_U_23
_atom_site_aniso_U_13
_atom_site_aniso_U_12
C8 0.038(2) 0.064(3) 0.051(2) 0.010(2) 0.0119(18) 0.0064(19)
C9 0.040(2) 0.077(3) 0.072(3) 0.008(2) 0.019(2) 0.004(2)
C10 0.056(2) 0.059(3) 0.058(3) 0.005(2) 0.015(2) 0.015(2)
C19 0.073(3) 0.050(2) 0.054(3) 0.009(2) 0.008(2) 0.013(2)
C20 0.092(4) 0.060(3) 0.071(3) 0.003(3) 0.008(3) 0.018(3)
C21 0.108(4) 0.051(3) 0.065(3) 0.000(2) -0.008(3) 0.021(3)
C22 0.081(3) 0.060(3) 0.070(3) 0.004(2) -0.015(3) 0.009(2)
C23 0.066(3) 0.056(3) 0.054(3) 0.005(2) -0.003(2) 0.012(2)
C24 0.057(2) 0.055(2) 0.046(2) 0.0111(19) 0.0023(19) 0.009(2)
C11 0.049(2) 0.051(2) 0.043(2) 0.0084(18) 0.0022(17) 0.0099(18)
C12 0.0400(19) 0.052(2) 0.039(2) 0.0120(18) 0.0032(16) 0.0059(17)
C7 0.0340(18) 0.054(2) 0.043(2) 0.0104(18) 0.0032(16) 0.0032(17)
C6 0.0377(19) 0.050(2) 0.041(2) 0.0126(18) 0.0019(16) 0.0013(17)
C5 0.0364(18) 0.046(2) 0.040(2) 0.0105(17) 0.0035(16) -0.0012(16)
C4 0.0379(19) 0.048(2) 0.045(2) 0.0106(18) -0.0018(16) 0.0016(17)
C42 0.047(2) 0.044(2) 0.051(2) 0.0113(18) -0.0039(18) 0.0033(18)
C41 0.049(2) 0.056(3) 0.065(3) 0.001(2) 0.000(2) 0.006(2)
C40 0.066(3) 0.062(3) 0.068(3) -0.001(2) 0.001(2) 0.015(2)
C39 0.084(3) 0.064(3) 0.067(3) -0.002(2) -0.009(3) 0.021(3)
C38 0.082(3) 0.048(2) 0.062(3) 0.001(2) -0.019(2) 0.002(2)
C37 0.051(2) 0.049(2) 0.053(2) 0.013(2) -0.0075(19) 0.0006(19)
C3 0.044(2) 0.058(3) 0.045(2) 0.013(2) -0.0056(18) -0.0053(19)
C2 0.036(2) 0.063(3) 0.056(2) 0.014(2) -0.0016(18) -0.0069(19)
C1 0.0337(18) 0.057(2) 0.051(2) 0.013(2) 0.0041(17) -0.0029(18)
C25 0.0366(18) 0.043(2) 0.044(2) 0.0019(17) 0.0001(16) -0.0005(16)
C26 0.044(2) 0.059(3) 0.072(3) 0.022(2) -0.008(2) 0.0008(19)
C27 0.048(2) 0.070(3) 0.095(4) 0.013(3) -0.020(2) 0.002(2)
C28 0.039(2) 0.073(3) 0.094(4) -0.009(3) -0.001(2) -0.008(2)
C29 0.060(3) 0.069(3) 0.076(3) 0.004(3) 0.020(2) -0.016(2)
C30 0.051(2) 0.054(2) 0.059(3) 0.011(2) 0.0052(19) -0.0025(19)
C31 0.0340(18) 0.055(2) 0.045(2) -0.0044(18) 0.0042(16) 0.0005(17)
C32 0.045(2) 0.086(3) 0.063(3) -0.001(3) -0.005(2) 0.006(2)
C33 0.048(3) 0.115(4) 0.083(4) -0.015(3) -0.013(3) 0.024(3)
C34 0.033(2) 0.126(5) 0.099(4) -0.043(4) 0.009(3) -0.002(3)
C35 0.049(3) 0.083(3) 0.098(4) -0.017(3) 0.027(3) -0.014(3)
C36 0.044(2) 0.060(3) 0.073(3) -0.001(2) 0.014(2) -0.0043(19)
C8A 0.0436(19) 0.038(2) 0.046(2) 0.0073(17) -0.0068(17) -0.0045(16)
C9A 0.042(2) 0.048(2) 0.054(2) 0.0078(19) -0.0043(18) -0.0084(18)
C10A 0.055(2) 0.040(2) 0.042(2) 0.0050(17) -0.0097(18) -0.0082(18)
C19A 0.060(2) 0.043(2) 0.044(2) 0.0071(18) -0.0027(19) -0.0022(19)
C20A 0.078(3) 0.051(3) 0.052(3) 0.000(2) -0.006(2) -0.006(2)
C21A 0.082(3) 0.060(3) 0.058(3) -0.002(2) 0.006(2) 0.003(2)
C22A 0.067(3) 0.062(3) 0.060(3) -0.003(2) 0.009(2) 0.003(2)
C23A 0.062(3) 0.053(2) 0.049(2) -0.001(2) -0.004(2) -0.004(2)
C24A 0.056(2) 0.039(2) 0.041(2) 0.0070(17) -0.0016(18) 0.0001(18)
C11A 0.048(2) 0.0364(19) 0.039(2) 0.0052(16) -0.0023(16) -0.0048(16)
C12A 0.046(2) 0.0341(19) 0.041(2) 0.0062(16) -0.0064(16) -0.0022(16)
C7A 0.0414(19) 0.0326(18) 0.042(2) 0.0061(16) -0.0057(16) 0.0002(15)
C6A 0.0443(19) 0.0365(19) 0.040(2) 0.0044(16) -0.0067(16) -0.0015(16)
C5A 0.0424(19) 0.044(2) 0.039(2) 0.0026(17) -0.0052(16) 0.0008(16)
C4A 0.048(2) 0.046(2) 0.044(2) 0.0011(18) -0.0065(17) -0.0008(18)
C42A 0.056(2) 0.046(2) 0.045(2) -0.0006(18) -0.0051(19) -0.0009(19)
C41A 0.066(3) 0.053(2) 0.052(2) -0.001(2) -0.005(2) -0.007(2)
C40A 0.075(3) 0.062(3) 0.064(3) -0.007(2) -0.002(2) -0.015(2)
C39A 0.095(4) 0.064(3) 0.071(3) -0.018(3) -0.006(3) -0.008(3)
C38A 0.080(3) 0.065(3) 0.073(3) -0.026(3) 0.002(3) 0.006(3)
C37A 0.063(3) 0.053(3) 0.065(3) -0.007(2) -0.005(2) 0.003(2)
C3A 0.054(2) 0.053(2) 0.052(2) -0.007(2) -0.0027(19) 0.005(2)
C2A 0.045(2) 0.061(3) 0.063(3) -0.004(2) 0.004(2) 0.002(2)
C1A 0.0414(19) 0.049(2) 0.047(2) 0.0028(19) -0.0027(17) 0.0020(17)
C25A 0.0416(19) 0.042(2) 0.043(2) -0.0042(17) -0.0009(16) -0.0034(16)
C30A 0.044(2) 0.052(2) 0.062(3) 0.015(2) -0.0021(19) -0.0009(18)
C29A 0.053(2) 0.061(3) 0.065(3) 0.012(2) 0.007(2) -0.004(2)
C28A 0.043(2) 0.056(3) 0.069(3) -0.008(2) 0.003(2) -0.0005(19)
C27A 0.050(2) 0.066(3) 0.064(3) 0.009(2) -0.012(2) 0.003(2)
C26A 0.051(2) 0.056(2) 0.049(2) 0.011(2) -0.0072(19) -0.0030(19)
C31A 0.045(2) 0.046(2) 0.044(2) -0.0062(18) -0.0023(17) -0.0077(17)
C36A 0.066(3) 0.075(3) 0.054(3) 0.005(2) 0.002(2) -0.017(2)
C35A 0.081(3) 0.090(4) 0.075(3) -0.012(3) 0.024(3) -0.039(3)
C34A 0.050(3) 0.104(4) 0.096(4) -0.043(3) 0.013(3) -0.021(3)
C33A 0.049(3) 0.087(4) 0.102(4) -0.023(3) -0.014(3) 0.002(3)
C32A 0.051(2) 0.053(2) 0.070(3) -0.002(2) -0.007(2) -0.0011(19)
C13A 0.042(2) 0.049(2) 0.057(2) -0.001(2) 0.0051(18) -0.0057(18)
C18A 0.078(3) 0.065(3) 0.051(3) -0.003(2) 0.003(2) 0.014(2)
C17A 0.089(3) 0.065(3) 0.075(3) 0.003(3) 0.008(3) 0.024(3)
C16A 0.081(3) 0.063(3) 0.065(3) 0.009(2) -0.007(3) 0.002(3)
C15A 0.101(4) 0.075(3) 0.051(3) -0.008(2) -0.009(3) 0.011(3)
C14A 0.079(3) 0.057(3) 0.057(3) -0.014(2) 0.003(2) 0.009(2)
N1 0.0334(16) 0.067(2) 0.062(2) 0.0108(18) 0.0084(15) -0.0013(16)
N1A 0.0410(16) 0.0514(19) 0.0509(19) 0.0018(16) -0.0036(14) -0.0013(15)
O1 0.0625(19) 0.070(2) 0.077(2) -0.0018(17) 0.0204(16) 0.0126(16)
O4 0.0488(16) 0.0680(18) 0.0589(17) 0.0070(15) -0.0111(14) -0.0095(14)
O1A 0.0563(16) 0.0545(17) 0.0558(17) -0.0038(14) -0.0052(13) -0.0111(13)
O4A 0.0573(17) 0.072(2) 0.074(2) -0.0223(17) 0.0027(15) 0.0058(15)
O3A 0.0520(16) 0.090(2) 0.0636(18) 0.0002(17) -0.0098(14) -0.0280(16)
O2A 0.0408(15) 0.082(2) 0.091(2) 0.0060(18) 0.0117(15) 0.0128(15)
S1A 0.0355(5) 0.0703(7) 0.0614(6) 0.0039(6) 0.0004(5) -0.0054(5)
S1 0.035(3) 0.129(6) 0.090(4) 0.024(3) 0.028(3) 0.004(3)
O3 0.044(7) 0.116(8) 0.143(13) 0.035(6) 0.042(7) 0.025(6)
O2 0.019(4) 0.161(10) 0.091(7) 0.021(6) -0.001(4) -0.021(5)
C13 0.040(6) 0.052(5) 0.068(5) -0.008(4) 0.017(5) -0.010(4)
C14 0.061(6) 0.078(6) 0.074(5) -0.017(4) 0.006(4) 0.002(4)
C15 0.070(7) 0.104(7) 0.067(5) -0.015(5) 0.012(4) 0.011(5)
C16 0.090(6) 0.080(7) 0.060(5) -0.007(5) 0.008(5) -0.009(5)
C17 0.092(7) 0.062(5) 0.070(7) -0.003(5) -0.019(6) -0.004(5)
C18 0.065(7) 0.077(6) 0.063(5) -0.012(5) 0.000(4) 0.011(5)
S1' 0.024(5) 0.036(5) 0.065(5) 0.001(3) -0.003(4) -0.004(3)
O3' 0.029(9) 0.059(9) 0.089(11) -0.012(8) 0.004(8) 0.011(7)
O2' 0.094(16) 0.066(12) 0.062(12) -0.015(10) -0.006(10) -0.035(10)
C13' 0.059(13) 0.053(9) 0.055(9) 0.003(7) 0.009(10) 0.000(9)
C14' 0.081(13) 0.054(8) 0.058(8) -0.007(6) 0.011(8) -0.012(8)
C15' 0.086(14) 0.054(8) 0.047(7) -0.018(6) 0.018(7) 0.011(9)
C16' 0.084(11) 0.052(8) 0.045(8) -0.015(7) -0.007(8) 0.004(8)
C17' 0.077(11) 0.045(7) 0.051(9) -0.010(6) -0.027(8) -0.007(7)
C18' 0.062(11) 0.048(8) 0.057(8) 0.007(6) -0.016(7) -0.007(7)

loop_
_atom_type_symbol
_atom_type_description
_atom_type_scat_dispersion_real
_atom_type_scat_dispersion_imag
_atom_type_scat_source
C C 0.0033 0.0016 'International Tables Vol C Tables 4.2.6.8 and 6.1.1.4'
H H 0.0000 0.0000 'International Tables Vol C Tables 4.2.6.8 and 6.1.1.4'
N N 0.0061 0.0033 'International Tables Vol C Tables 4.2.6.8 and 6.1.1.4'
O O 0.0106 0.0060 'International Tables Vol C Tables 4.2.6.8 and 6.1.1.4'
S S 0.1246 0.1234 'International Tables Vol C Tables 4.2.6.8 and 6.1.1.4'

loop_
_geom_angle_atom_site_label_1
_geom_angle_atom_site_label_2
_geom_angle_atom_site_label_3
_geom_angle
C9 C8 N1 125.7(3)
C9 C8 C7 124.6(4)
N1 C8 C7 109.6(3)
C10 C9 C8 115.0(4)
C10 C9 H9 122.5
C8 C9 H9 122.5
C9 C10 O1 123.5(4)
C9 C10 C11 124.8(4)
O1 C10 C11 111.6(4)
C20 C19 O1 123.9(4)
C20 C19 C24 124.7(5)
O1 C19 C24 111.4(4)
C21 C20 C19 116.4(5)
C21 C20 H20 121.8
C19 C20 H20 121.8
C20 C21 C22 121.3(5)
C20 C21 H21 119.3
C22 C21 H21 119.3
C23 C22 C21 120.9(5)
C23 C22 H22 119.6
C21 C22 H22 119.6
C22 C23 C24 119.3(4)
C22 C23 H23 120.4
C24 C23 H23 120.4
C23 C24 C19 117.4(4)
C23 C24 C11 136.9(4)
C19 C24 C11 105.8(4)
C10 C11 C12 119.6(4)
C10 C11 C24 105.4(3)
C12 C11 C24 134.9(3)
C11 C12 C7 118.2(3)
C11 C12 C25 114.0(3)
C7 C12 C25 127.7(3)
C12 C7 C8 117.8(3)
C12 C7 C6 135.7(3)
C8 C7 C6 106.4(3)
C5 C6 C1 117.4(3)
C5 C6 C7 135.6(3)
C1 C6 C7 106.9(3)
C4 C5 C6 117.6(3)
C4 C5 C31 114.1(3)
C6 C5 C31 128.2(3)
C3 C4 C5 120.7(3)
C3 C4 C42 104.7(3)
C5 C4 C42 134.6(3)
C41 C42 C37 117.2(4)
C41 C42 C4 136.3(4)
C37 C42 C4 106.4(3)
C40 C41 C42 118.6(4)
C40 C41 H41 120.7
C42 C41 H41 120.7
C39 C40 C41 122.2(4)
C39 C40 H40 118.9
C41 C40 H40 118.9
C38 C39 C40 121.0(4)
C38 C39 H39 119.5
C40 C39 H39 119.5
C39 C38 C37 116.1(4)
C39 C38 H38 122.0
C37 C38 H38 122.0
C38 C37 O4 124.1(4)
C38 C37 C42 124.9(4)
O4 C37 C42 111.0(3)
C2 C3 O4 123.7(3)
C2 C3 C4 123.9(4)
O4 C3 C4 112.4(3)
C3 C2 C1 115.0(3)
C3 C2 H2 122.5
C1 C2 H2 122.5
C2 C1 N1 125.6(3)
C2 C1 C6 125.3(3)
N1 C1 C6 108.9(3)
C26 C25 C30 118.8(3)
C26 C25 C12 119.0(3)
C30 C25 C12 121.5(3)
C25 C26 C27 121.1(4)
C25 C26 H26 119.5
C27 C26 H26 119.5
C28 C27 C26 119.7(4)
C28 C27 H27 120.1
C26 C27 H27 120.1
C29 C28 C27 119.9(4)
C29 C28 H28 120.1
C27 C28 H28 120.1
C28 C29 C30 121.0(4)
C28 C29 H29 119.5
C30 C29 H29 119.5
C25 C30 C29 119.6(4)
C25 C30 H30 120.2
C29 C30 H30 120.2
C32 C31 C36 119.5(3)
C32 C31 C5 118.2(3)
C36 C31 C5 121.2(3)
C31 C32 C33 120.0(5)
C31 C32 H32 120.0
C33 C32 H32 120.0
C34 C33 C32 120.1(5)
C34 C33 H33 120.0
C32 C33 H33 120.0
C35 C34 C33 119.8(4)
C35 C34 H34 120.1
C33 C34 H34 120.1
C34 C35 C36 120.9(5)
C34 C35 H35 119.6
C36 C35 H35 119.6
C35 C36 C31 119.7(4)
C35 C36 H36 120.2
C31 C36 H36 120.2
C9A C8A C7A 125.3(3)
C9A C8A N1A 124.3(3)
C7A C8A N1A 110.2(3)
C10A C9A C8A 114.4(3)
C10A C9A H9A 122.8
C8A C9A H9A 122.8
C9A C10A O1A 123.3(3)
C9A C10A C11A 124.7(3)
O1A C10A C11A 112.0(3)
C20A C19A O1A 123.7(4)
C20A C19A C24A 124.8(4)
O1A C19A C24A 111.4(3)
C21A C20A C19A 116.3(4)
C21A C20A H20A 121.9
C19A C20A H20A 121.9
C20A C21A C22A 121.1(4)
C20A C21A H21A 119.4
C22A C21A H21A 119.4
C21A C22A C23A 121.7(4)
C21A C22A H22A 119.1
C23A C22A H22A 119.1
C22A C23A C24A 118.7(4)
C22A C23A H23A 120.6
C24A C23A H23A 120.6
C23A C24A C19A 117.3(4)
C23A C24A C11A 136.5(4)
C19A C24A C11A 106.2(3)
C12A C11A C10A 120.1(3)
C12A C11A C24A 135.1(3)
C10A C11A C24A 104.8(3)
C11A C12A C7A 117.8(3)
C11A C12A C25A 114.0(3)
C7A C12A C25A 128.2(3)
C12A C7A C8A 117.5(3)
C12A C7A C6A 136.0(3)
C8A C7A C6A 106.5(3)
C5A C6A C1A 117.3(3)
C5A C6A C7A 135.7(3)
C1A C6A C7A 106.9(3)
C4A C5A C6A 118.0(3)
C4A C5A C31A 114.8(3)
C6A C5A C31A 127.2(3)
C3A C4A C5A 120.7(3)
C3A C4A C42A 104.9(3)
C5A C4A C42A 134.4(3)
C37A C42A C41A 117.6(4)
C37A C42A C4A 105.8(3)
C41A C42A C4A 136.6(4)
C40A C41A C42A 118.5(4)
C40A C41A H41A 120.7
C42A C41A H41A 120.7
C39A C40A C41A 122.1(4)
C39A C40A H40A 118.9
C41A C40A H40A 118.9
C38A C39A C40A 120.6(4)
C38A C39A H39A 119.7
C40A C39A H39A 119.7
C39A C38A C37A 116.9(4)
C39A C38A H38A 121.5
C37A C38A H38A 121.5
C38A C37A O4A 124.1(4)
C38A C37A C42A 124.2(4)
O4A C37A C42A 111.6(3)
C2A C3A O4A 124.0(4)
C2A C3A C4A 123.7(4)
O4A C3A C4A 112.3(3)
C1A C2A C3A 114.5(4)
C1A C2A H2A 122.7
C3A C2A H2A 122.7
C2A C1A C6A 125.8(3)
C2A C1A N1A 124.4(3)
C6A C1A N1A 109.7(3)
C30A C25A C26A 118.3(3)
C30A C25A C12A 121.7(3)
C26A C25A C12A 119.1(3)
C25A C30A C29A 121.1(4)
C25A C30A H30A 119.5
C29A C30A H30A 119.5
C28A C29A C30A 119.8(4)
C28A C29A H29A 120.1
C30A C29A H29A 120.1
C27A C28A C29A 119.9(4)
C27A C28A H28A 120.0
C29A C28A H28A 120.0
C28A C27A C26A 120.3(4)
C28A C27A H27A 119.8
C26A C27A H27A 119.8
C27A C26A C25A 120.7(4)
C27A C26A H26A 119.7
C25A C26A H26A 119.7
C32A C31A C36A 118.4(4)
C32A C31A C5A 119.1(3)
C36A C31A C5A 121.8(4)
C31A C36A C35A 120.1(5)
C31A C36A H36A 120.0
C35A C36A H36A 120.0
C34A C35A C36A 120.7(5)
C34A C35A H35A 119.7
C36A C35A H35A 119.7
C33A C34A C35A 119.3(4)
C33A C34A H34A 120.3
C35A C34A H34A 120.3
C34A C33A C32A 120.9(5)
C34A C33A H33A 119.6
C32A C33A H33A 119.6
C31A C32A C33A 120.7(4)
C31A C32A H32A 119.7
C33A C32A H32A 119.7
C18A C13A C14A 120.9(4)
C18A C13A S1A 119.9(3)
C14A C13A S1A 119.3(3)
C17A C18A C13A 119.5(4)
C17A C18A H80 120.3
C13A C18A H80 120.3
C16A C17A C18A 120.1(4)
C16A C17A H81 119.9
C18A C17A H81 119.9
C15A C16A C17A 120.5(4)
C15A C16A H82 119.7
C17A C16A H82 119.7
C16A C15A C14A 121.0(4)
C16A C15A H83 119.5
C14A C15A H83 119.5
C15A C14A C13A 118.1(4)
C15A C14A H84 121.0
C13A C14A H84 121.0
C8 N1 C1 108.1(3)
C8 N1 S1' 123.7(4)
C1 N1 S1' 121.9(4)
C8 N1 S1 121.2(4)
C1 N1 S1 124.0(4)
C8A N1A C1A 106.7(3)
C8A N1A S1A 120.6(2)
C1A N1A S1A 119.4(2)
C19 O1 C10 105.8(3)
C3 O4 C37 105.5(3)
C10A O1A C19A 105.5(3)
C3A O4A C37A 105.3(3)
O2A S1A O3A 120.16(18)
O2A S1A N1A 106.56(17)
O3A S1A N1A 106.53(16)
O2A S1A C13A 108.62(19)
O3A S1A C13A 109.30(19)
N1A S1A C13A 104.54(16)
O3 S1 O2 122.0(10)
O3 S1 N1 106.1(10)
O2 S1 N1 106.4(6)
O3 S1 C13 108.5(11)
O2 S1 C13 107.5(8)
N1 S1 C13 105.0(5)
C14 C13 C18 120.0
C14 C13 S1 114.3(8)
C18 C13 S1 125.6(8)
C13 C14 C15 120.0
C13 C14 H14 120.0
C15 C14 H14 120.0
C16 C15 C14 120.0
C16 C15 H15 120.0
C14 C15 H15 120.0
C15 C16 C17 120.0
C15 C16 H16 120.0
C17 C16 H16 120.0
C18 C17 C16 120.0
C18 C17 H17 120.0
C16 C17 H17 120.0
C17 C18 C13 120.0
C17 C18 H18 120.0
C13 C18 H18 120.0
O2' S1' O3' 116.0(16)
O2' S1' N1 109.0(11)
O3' S1' N1 106.1(18)
O2' S1' C13' 113.2(15)
O3' S1' C13' 108(2)
N1 S1' C13' 103.3(9)
C14' C13' C18' 120.0
C14' C13' S1' 132.4(16)
C18' C13' S1' 107.5(17)
C13' C14' C15' 120.0
C13' C14' H14' 120.0
C15' C14' H14' 120.0
C16' C15' C14' 120.0
C16' C15' H15' 120.0
C14' C15' H15' 120.0
C17' C16' C15' 120.0
C17' C16' H16' 120.0
C15' C16' H16' 120.0
C16' C17' C18' 120.0
C16' C17' H17' 120.0
C18' C17' H17' 120.0
C17' C18' C13' 120.0
C17' C18' H18' 120.0
C13' C18' H18' 120.0

loop_
_geom_bond_atom_site_label_1
_geom_bond_atom_site_label_2
_geom_bond_distance
C8 C9 1.377(5)
C8 N1 1.411(5)
C8 C7 1.424(5)
C9 C10 1.357(6)
C9 H9 0.9300
C10 O1 1.385(5)
C10 C11 1.394(5)
C19 C20 1.375(6)
C19 O1 1.381(5)
C19 C24 1.398(5)
C20 C21 1.375(6)
C20 H20 0.9300
C21 C22 1.397(6)
C21 H21 0.9300
C22 C23 1.386(6)
C22 H22 0.9300
C23 C24 1.392(5)
C23 H23 0.9300
C24 C11 1.454(5)
C11 C12 1.404(5)
C12 C7 1.407(5)
C12 C25 1.492(5)
C7 C6 1.473(5)
C6 C5 1.416(5)
C6 C1 1.428(5)
C5 C4 1.404(5)
C5 C31 1.498(5)
C4 C3 1.399(5)
C4 C42 1.457(5)
C42 C41 1.390(5)
C42 C37 1.396(5)
C41 C40 1.382(5)
C41 H41 0.9300
C40 C39 1.377(6)
C40 H40 0.9300
C39 C38 1.373(6)
C39 H39 0.9300
C38 C37 1.379(5)
C38 H38 0.9300
C37 O4 1.391(4)
C3 C2 1.362(5)
C3 O4 1.380(4)
C2 C1 1.375(5)
C2 H2 0.9300
C1 N1 1.418(5)
C25 C26 1.373(5)
C25 C30 1.381(5)
C26 C27 1.378(5)
C26 H26 0.9300
C27 C28 1.366(6)
C27 H27 0.9300
C28 C29 1.358(6)
C28 H28 0.9300
C29 C30 1.383(5)
C29 H29 0.9300
C30 H30 0.9300
C31 C32 1.379(5)
C31 C36 1.382(5)
C32 C33 1.386(6)
C32 H32 0.9300
C33 C34 1.373(7)
C33 H33 0.9300
C34 C35 1.362(7)
C34 H34 0.9300
C35 C36 1.381(5)
C35 H35 0.9300
C36 H36 0.9300
C8A C9A 1.375(5)
C8A C7A 1.425(5)
C8A N1A 1.426(4)
C9A C10A 1.360(5)
C9A H9A 0.9300
C10A O1A 1.383(4)
C10A C11A 1.401(5)
C19A C20A 1.375(5)
C19A O1A 1.383(4)
C19A C24A 1.395(5)
C20A C21A 1.375(6)
C20A H20A 0.9300
C21A C22A 1.378(6)
C21A H21A 0.9300
C22A C23A 1.389(5)
C22A H22A 0.9300
C23A C24A 1.390(5)
C23A H23A 0.9300
C24A C11A 1.453(5)
C11A C12A 1.401(5)
C12A C7A 1.416(5)
C12A C25A 1.503(5)
C7A C6A 1.473(5)
C6A C5A 1.406(5)
C6A C1A 1.426(5)
C5A C4A 1.401(5)
C5A C31A 1.497(5)
C4A C3A 1.398(5)
C4A C42A 1.456(5)
C42A C37A 1.395(5)
C42A C41A 1.396(5)
C41A C40A 1.384(5)
C41A H41A 0.9300
C40A C39A 1.382(6)
C40A H40A 0.9300
C39A C38A 1.375(6)
C39A H39A 0.9300
C38A C37A 1.377(6)
C38A H38A 0.9300
C37A O4A 1.383(5)
C3A C2A 1.372(5)
C3A O4A 1.377(4)
C2A C1A 1.371(5)
C2A H2A 0.9300
C1A N1A 1.432(4)
C25A C30A 1.381(5)
C25A C26A 1.384(5)
C30A C29A 1.382(5)
C30A H30A 0.9300
C29A C28A 1.375(5)
C29A H29A 0.9300
C28A C27A 1.367(5)
C28A H28A 0.9300
C27A C26A 1.381(5)
C27A H27A 0.9300
C26A H26A 0.9300
C31A C32A 1.374(5)
C31A C36A 1.382(5)
C36A C35A 1.389(6)
C36A H36A 0.9300
C35A C34A 1.363(7)
C35A H35A 0.9300
C34A C33A 1.355(7)
C34A H34A 0.9300
C33A C32A 1.379(6)
C33A H33A 0.9300
C32A H32A 0.9300
C13A C18A 1.374(5)
C13A C14A 1.388(5)
C13A S1A 1.759(4)
C18A C17A 1.372(6)
C18A H80 0.9300
C17A C16A 1.369(6)
C17A H81 0.9300
C16A C15A 1.352(6)
C16A H82 0.9300
C15A C14A 1.385(6)
C15A H83 0.9300
C14A H84 0.9300
N1 S1' 1.663(6)
N1 S1 1.677(4)
N1A S1A 1.689(3)
O3A S1A 1.426(3)
O2A S1A 1.421(3)
S1 O3 1.429(6)
S1 O2 1.433(5)
S1 C13 1.745(5)
C13 C14 1.3900
C13 C18 1.3900
C14 C15 1.3900
C14 H14 0.9300
C15 C16 1.3900
C15 H15 0.9300
C16 C17 1.3900
C16 H16 0.9300
C17 C18 1.3900
C17 H17 0.9300
C18 H18 0.9300
S1' O2' 1.430(7)
S1' O3' 1.430(8)
S1' C13' 1.757(7)
C13' C14' 1.3900
C13' C18' 1.3900
C14' C15' 1.3900
C14' H14' 0.9300
C15' C16' 1.3900
C15' H15' 0.9300
C16' C17' 1.3900
C16' H16' 0.9300
C17' C18' 1.3900
C17' H17' 0.9300
C18' H18' 0.9300

loop_
_geom_torsion_atom_site_label_1
_geom_torsion_atom_site_label_2
_geom_torsion_atom_site_label_3
_geom_torsion_atom_site_label_4
_geom_torsion
N1 C8 C9 C10 177.4(4)
C7 C8 C9 C10 0.5(6)
C8 C9 C10 O1 179.0(4)
C8 C9 C10 C11 -0.2(6)
O1 C19 C20 C21 -179.8(4)
C24 C19 C20 C21 -1.4(7)
C19 C20 C21 C22 -0.5(7)
C20 C21 C22 C23 1.2(7)
C21 C22 C23 C24 -0.2(6)
C22 C23 C24 C19 -1.5(6)
C22 C23 C24 C11 178.6(4)
C20 C19 C24 C23 2.4(6)
O1 C19 C24 C23 -179.0(3)
C20 C19 C24 C11 -177.7(4)
O1 C19 C24 C11 0.9(4)
C9 C10 C11 C12 -0.1(6)
O1 C10 C11 C12 -179.4(3)
C9 C10 C11 C24 178.7(4)
O1 C10 C11 C24 -0.6(4)
C23 C24 C11 C10 179.7(5)
C19 C24 C11 C10 -0.1(4)
C23 C24 C11 C12 -1.8(8)
C19 C24 C11 C12 178.3(4)
C10 C11 C12 C7 0.1(5)
C24 C11 C12 C7 -178.2(4)
C10 C11 C12 C25 176.7(3)
C24 C11 C12 C25 -1.5(6)
C11 C12 C7 C8 0.2(5)
C25 C12 C7 C8 -175.9(3)
C11 C12 C7 C6 -176.2(4)
C25 C12 C7 C6 7.7(7)
C9 C8 C7 C12 -0.5(6)
N1 C8 C7 C12 -177.8(3)
C9 C8 C7 C6 176.9(4)
N1 C8 C7 C6 -0.4(4)
C12 C7 C6 C5 0.7(7)
C8 C7 C6 C5 -176.0(4)
C12 C7 C6 C1 177.0(4)
C8 C7 C6 C1 0.3(4)
C1 C6 C5 C4 -2.9(5)
C7 C6 C5 C4 173.2(4)
C1 C6 C5 C31 174.6(3)
C7 C6 C5 C31 -9.4(7)
C6 C5 C4 C3 2.9(5)
C31 C5 C4 C3 -174.9(3)
C6 C5 C4 C42 -176.4(4)
C31 C5 C4 C42 5.8(6)
C3 C4 C42 C41 -176.4(4)
C5 C4 C42 C41 3.1(7)
C3 C4 C42 C37 -0.2(4)
C5 C4 C42 C37 179.2(4)
C37 C42 C41 C40 -0.6(5)
C4 C42 C41 C40 175.3(4)
C42 C41 C40 C39 0.7(6)
C41 C40 C39 C38 0.3(7)
C40 C39 C38 C37 -1.4(6)
C39 C38 C37 O4 -177.1(4)
C39 C38 C37 C42 1.7(6)
C41 C42 C37 C38 -0.7(6)
C4 C42 C37 C38 -177.7(4)
C41 C42 C37 O4 178.2(3)
C4 C42 C37 O4 1.2(4)
C5 C4 C3 C2 -1.8(6)
C42 C4 C3 C2 177.8(3)
C5 C4 C3 O4 179.7(3)
C42 C4 C3 O4 -0.8(4)
O4 C3 C2 C1 178.9(3)
C4 C3 C2 C1 0.5(6)
C3 C2 C1 N1 -175.0(3)
C3 C2 C1 C6 -0.5(6)
C5 C6 C1 C2 1.8(5)
C7 C6 C1 C2 -175.3(3)
C5 C6 C1 N1 177.0(3)
C7 C6 C1 N1 -0.1(4)
C11 C12 C25 C26 -90.7(4)
C7 C12 C25 C26 85.6(5)
C11 C12 C25 C30 79.6(4)
C7 C12 C25 C30 -104.2(5)
C30 C25 C26 C27 -0.5(6)
C12 C25 C26 C27 170.0(4)
C25 C26 C27 C28 -0.2(7)
C26 C27 C28 C29 0.6(7)
C27 C28 C29 C30 -0.4(7)
C26 C25 C30 C29 0.8(6)
C12 C25 C30 C29 -169.5(4)
C28 C29 C30 C25 -0.3(7)
C4 C5 C31 C32 82.3(4)
C6 C5 C31 C32 -95.1(5)
C4 C5 C31 C36 -85.9(4)
C6 C5 C31 C36 96.7(5)
C36 C31 C32 C33 -0.6(6)
C5 C31 C32 C33 -169.0(4)
C31 C32 C33 C34 0.6(7)
C32 C33 C34 C35 -1.0(8)
C33 C34 C35 C36 1.3(8)
C34 C35 C36 C31 -1.3(7)
C32 C31 C36 C35 1.0(6)
C5 C31 C36 C35 169.0(4)
C7A C8A C9A C10A 5.1(5)
N1A C8A C9A C10A 179.4(3)
C8A C9A C10A O1A 177.6(3)
C8A C9A C10A C11A -1.2(5)
O1A C19A C20A C21A -178.5(4)
C24A C19A C20A C21A -0.4(6)
C19A C20A C21A C22A -0.1(6)
C20A C21A C22A C23A -0.1(7)
C21A C22A C23A C24A 0.6(6)
C22A C23A C24A C19A -0.9(5)
C22A C23A C24A C11A 178.0(4)
C20A C19A C24A C23A 0.9(6)
O1A C19A C24A C23A 179.2(3)
C20A C19A C24A C11A -178.4(4)
O1A C19A C24A C11A 0.0(4)
C9A C10A C11A C12A -1.3(6)
O1A C10A C11A C12A 179.8(3)
C9A C10A C11A C24A 176.7(3)
O1A C10A C11A C24A -2.2(4)
C23A C24A C11A C12A -0.2(7)
C19A C24A C11A C12A 178.8(4)
C23A C24A C11A C10A -177.7(4)
C19A C24A C11A C10A 1.3(4)
C10A C11A C12A C7A 0.2(5)
C24A C11A C12A C7A -177.0(4)
C10A C11A C12A C25A 178.3(3)
C24A C11A C12A C25A 1.1(6)
C11A C12A C7A C8A 3.2(5)
C25A C12A C7A C8A -174.7(3)
C11A C12A C7A C6A -175.2(4)
C25A C12A C7A C6A 6.9(6)
C9A C8A C7A C12A -6.2(5)
N1A C8A C7A C12A 178.8(3)
C9A C8A C7A C6A 172.6(3)
N1A C8A C7A C6A -2.4(4)
C12A C7A C6A C5A 3.6(7)
C8A C7A C6A C5A -174.9(4)
C12A C7A C6A C1A 179.6(4)
C8A C7A C6A C1A 1.1(4)
C1A C6A C5A C4A -1.4(5)
C7A C6A C5A C4A 174.3(4)
C1A C6A C5A C31A 177.3(3)
C7A C6A C5A C31A -7.0(6)
C6A C5A C4A C3A 1.0(5)
C31A C5A C4A C3A -177.8(3)
C6A C5A C4A C42A 179.6(4)
C31A C5A C4A C42A 0.7(6)
C3A C4A C42A C37A -0.6(4)
C5A C4A C42A C37A -179.3(4)
C3A C4A C42A C41A 178.7(5)
C5A C4A C42A C41A 0.0(8)
C37A C42A C41A C40A 0.6(6)
C4A C42A C41A C40A -178.7(4)
C42A C41A C40A C39A -0.7(7)
C41A C40A C39A C38A 0.4(7)
C40A C39A C38A C37A -0.1(7)
C39A C38A C37A O4A 178.3(4)
C39A C38A C37A C42A 0.1(7)
C41A C42A C37A C38A -0.3(6)
C4A C42A C37A C38A 179.2(4)
C41A C42A C37A O4A -178.8(3)
C4A C42A C37A O4A 0.7(5)
C5A C4A C3A C2A -0.3(6)
C42A C4A C3A C2A -179.2(4)
C5A C4A C3A O4A 179.2(3)
C42A C4A C3A O4A 0.3(4)
O4A C3A C2A C1A -179.5(4)
C4A C3A C2A C1A -0.1(6)
C3A C2A C1A C6A -0.4(6)
C3A C2A C1A N1A -176.1(3)
C5A C6A C1A C2A 1.1(6)
C7A C6A C1A C2A -175.7(4)
C5A C6A C1A N1A 177.4(3)
C7A C6A C1A N1A 0.5(4)
C11A C12A C25A C30A 81.4(4)
C7A C12A C25A C30A -100.6(5)
C11A C12A C25A C26A -87.0(4)
C7A C12A C25A C26A 91.0(5)
C26A C25A C30A C29A -0.7(6)
C12A C25A C30A C29A -169.2(4)
C25A C30A C29A C28A 0.8(6)
C30A C29A C28A C27A -0.6(6)
C29A C28A C27A C26A 0.1(6)
C28A C27A C26A C25A 0.0(6)
C30A C25A C26A C27A 0.2(6)
C12A C25A C26A C27A 169.1(4)
C4A C5A C31A C32A 87.3(4)
C6A C5A C31A C32A -91.5(5)
C4A C5A C31A C36A -82.5(4)
C6A C5A C31A C36A 98.7(5)
C32A C31A C36A C35A -0.2(6)
C5A C31A C36A C35A 169.7(4)
C31A C36A C35A C34A -0.6(7)
C36A C35A C34A C33A 1.5(8)
C35A C34A C33A C32A -1.5(8)
C36A C31A C32A C33A 0.1(6)
C5A C31A C32A C33A -170.0(4)
C34A C33A C32A C31A 0.7(7)
C14A C13A C18A C17A -0.9(7)
S1A C13A C18A C17A 178.5(4)
C13A C18A C17A C16A 0.5(7)
C18A C17A C16A C15A 0.2(8)
C17A C16A C15A C14A -0.5(8)
C16A C15A C14A C13A 0.0(7)
C18A C13A C14A C15A 0.6(6)
S1A C13A C14A C15A -178.7(3)
C9 C8 N1 C1 -176.9(4)
C7 C8 N1 C1 0.4(4)
C9 C8 N1 S1' 30.8(6)
C7 C8 N1 S1' -152.0(4)
C9 C8 N1 S1 30.8(6)
C7 C8 N1 S1 -151.9(4)
C2 C1 N1 C8 175.0(4)
C6 C1 N1 C8 -0.2(4)
C2 C1 N1 S1' -32.0(6)
C6 C1 N1 S1' 152.7(4)
C2 C1 N1 S1 -33.6(6)
C6 C1 N1 S1 151.1(4)
C9A C8A N1A C1A -172.4(3)
C7A C8A N1A C1A 2.7(4)
C9A C8A N1A S1A 47.0(4)
C7A C8A N1A S1A -137.9(3)
C2A C1A N1A C8A 174.4(4)
C6A C1A N1A C8A -2.0(4)
C2A C1A N1A S1A -44.5(5)
C6A C1A N1A S1A 139.2(3)
C20 C19 O1 C10 177.3(4)
C24 C19 O1 C10 -1.2(4)
C9 C10 O1 C19 -178.2(4)
C11 C10 O1 C19 1.2(4)
C2 C3 O4 C37 -177.0(4)
C4 C3 O4 C37 1.5(4)
C38 C37 O4 C3 177.2(4)
C42 C37 O4 C3 -1.7(4)
C9A C10A O1A C19A -176.7(3)
C11A C10A O1A C19A 2.2(4)
C20A C19A O1A C10A 177.1(3)
C24A C19A O1A C10A -1.3(4)
C2A C3A O4A C37A 179.6(4)
C4A C3A O4A C37A 0.1(4)
C38A C37A O4A C3A -179.0(4)
C42A C37A O4A C3A -0.6(5)
C8A N1A S1A O2A -169.6(3)
C1A N1A S1A O2A 54.7(3)
C8A N1A S1A O3A -40.1(3)
C1A N1A S1A O3A -175.9(3)
C8A N1A S1A C13A 75.5(3)
C1A N1A S1A C13A -60.2(3)
C18A C13A S1A O2A 172.0(3)
C14A C13A S1A O2A -8.6(4)
C18A C13A S1A O3A 39.2(4)
C14A C13A S1A O3A -141.4(3)
C18A C13A S1A N1A -74.5(4)
C14A C13A S1A N1A 104.9(3)
C8 N1 S1 O3 -44.3(11)
C1 N1 S1 O3 167.9(10)
S1' N1 S1 O3 135(12)
C8 N1 S1 O2 -175.6(7)
C1 N1 S1 O2 36.6(8)
S1' N1 S1 O2 4(11)
C8 N1 S1 C13 70.6(6)
C1 N1 S1 C13 -77.2(7)
S1' N1 S1 C13 -110(11)
O3 S1 C13 C14 11.6(13)
O2 S1 C13 C14 145.3(8)
N1 S1 C13 C14 -101.6(9)
O3 S1 C13 C18 -172.0(13)
O2 S1 C13 C18 -38.2(10)
N1 S1 C13 C18 74.8(11)
C18 C13 C14 C15 0.0
S1 C13 C14 C15 176.7(7)
C13 C14 C15 C16 0.0
C14 C15 C16 C17 0.0
C15 C16 C17 C18 0.0
C16 C17 C18 C13 0.0
C14 C13 C18 C17 0.0
S1 C13 C18 C17 -176.3(8)
C8 N1 S1' O2' -177.3(12)
C1 N1 S1' O2' 33.9(14)
S1 N1 S1' O2' -178(100)
C8 N1 S1' O3' -51.8(17)
C1 N1 S1' O3' 159.5(17)
S1 N1 S1' O3' -53(11)
C8 N1 S1' C13' 62.0(11)
C1 N1 S1' C13' -86.7(11)
S1 N1 S1' C13' 61(11)
O2' S1' C13' C14' 162(2)
O3' S1' C13' C14' 32(3)
N1 S1' C13' C14' -80(2)
O2' S1' C13' C18' -22.0(18)
O3' S1' C13' C18' -152(2)
N1 S1' C13' C18' 95.8(14)
C18' C13' C14' C15' 0.0
S1' C13' C14' C15' 175(2)
C13' C14' C15' C16' 0.0
C14' C15' C16' C17' 0.0
C15' C16' C17' C18' 0.0
C16' C17' C18' C13' 0.0
C14' C13' C18' C17' 0.0
S1' C13' C18' C17' -176.3(15)
